data_7716806
loop_
_publ_author_name
'Masternak, Joanna'
'Ok&#x142;a, Karol'
'Kubas, Adam'
'Voller, Ji&#x159;&#xed;'
'Kozlansk&#xe1;, Karol&#xed;na'
'Zienkiewicz-Machnik, Ma&#x142;gorzata'
'Gilewska, Agnieszka'
'Sitkowski, Jerzy'
'Kamecka, Anna'
'Kazimierczuk, Katarzyna'
'Barszcz, Barbara'

_publ_section_title
;
 Synthesis, photophysical characterisation, quantum-chemical study and
 <i>in vitro</i> antiproliferative activity of cyclometalated Ir(III)
 complexes based on 3,5-dimethyl-1-phenyl-1<i>H</i>-pyrazole and N,N-donor
 ligands.
;
_journal_issue 34
_journal_name_full 'Dalton transactions (Cambridge, England : 2003)'
_journal_page_first 14438
_journal_page_last 14450
_journal_paper_doi 10.1039/d4dt01796j
_journal_volume 53
_journal_year 2024
_chemical_absolute_configuration unk
_chemical_formula_moiety 'C34  H31  F6  Ir  N7  P'
_chemical_formula_sum 'C34 H31 F6 Ir N7 P'
_chemical_formula_weight 874.83
_chemical_name_systematic
'[Ir(PyBIm)(dmfp)~2~]PF~6~ \\cdot H~2~O -[(2-(2-pyridyl)benzimidazole-\k^2^N,N?)-bis(3,5-dimethyl-1-phenyl-1H-pyrazole-\k^2^N,C)iridium(III)] hexafluorophosphate'
_space_group_IT_number 14
_space_group_name_Hall '-P 2yn'
_space_group_name_H-M_alt 'P 1 21/n 1'
_symmetry_cell_setting monoclinic
_symmetry_Int_Tables_number 14
_symmetry_space_group_name_Hall '-P 2yn'
_symmetry_space_group_name_H-M 'P 1 21/n 1'
_atom_sites_solution_hydrogens mixed
_audit_conform_dict_location ftp://ftp.iucr.org/pub/cif_core.dic
_audit_conform_dict_name cif_core.dic
_audit_conform_dict_version 2.4
_audit_creation_date 2024-07-17
_audit_creation_method 'WinGX routine CIF_UPDATE'
_audit_update_record
;
2024-07-18 deposited with the CCDC.	2024-07-29 downloaded from the CCDC.
;
_cell_angle_alpha 90
_cell_angle_beta 93.152(2)
_cell_angle_gamma 90
_cell_formula_units_Z 8
_cell_length_a 16.6526(4)
_cell_length_b 17.3070(3)
_cell_length_c 27.5369(8)
_cell_measurement_reflns_used 44306
_cell_measurement_temperature 120(2)
_cell_measurement_theta_max 29.21
_cell_measurement_theta_min 2.30
_cell_volume 7924.3(3)
_computing_cell_refinement 'STOE X-AREA'
_computing_data_collection 'STOE X-AREA'
_computing_data_reduction 'STOE X-RED'
_computing_molecular_graphics 'Ortep for Windows (Farrugia, 2012)'
_computing_publication_material 'WinGX publication routines (Farrugia, 2012)'
_computing_structure_refinement 'SHELXL-2016/6 (Sheldrick, 2016)'
_computing_structure_solution 'SHELXT 2014/5 (Sheldrick, 2014)'
_diffrn_ambient_temperature 120(2)
_diffrn_detector 'image plate (34 cm diameter)'
_diffrn_detector_area_resol_mean 6.67
_diffrn_detector_type STOE
_diffrn_measured_fraction_theta_full 0.998
_diffrn_measured_fraction_theta_max 0.997
_diffrn_measurement_device '2-circle goniometer'
_diffrn_measurement_device_type 'STOE IPDS 2T'
_diffrn_measurement_method 'rotation method'
_diffrn_radiation_monochromator 'parabolic x-ray mirror'
_diffrn_radiation_probe x-ray
_diffrn_radiation_type MoK\a
_diffrn_radiation_wavelength 0.71073
_diffrn_reflns_av_R_equivalents 0.0577
_diffrn_reflns_av_unetI/netI 0.0455
_diffrn_reflns_Laue_measured_fraction_full 0.998
_diffrn_reflns_Laue_measured_fraction_max 0.997
_diffrn_reflns_limit_h_max 20
_diffrn_reflns_limit_h_min -19
_diffrn_reflns_limit_k_max 19
_diffrn_reflns_limit_k_min -21
_diffrn_reflns_limit_l_max 33
_diffrn_reflns_limit_l_min -33
_diffrn_reflns_number 47200
_diffrn_reflns_point_group_measured_fraction_full 0.998
_diffrn_reflns_point_group_measured_fraction_max 0.997
_diffrn_reflns_theta_full 25.242
_diffrn_reflns_theta_max 26
_diffrn_reflns_theta_min 2.298
_diffrn_source 'GeniX Mo, 0.05 x 0.05 mm2 microfocus'
_diffrn_standards_number 0
_exptl_absorpt_coefficient_mu 3.469
_exptl_absorpt_correction_T_max 0.7909
_exptl_absorpt_correction_T_min 0.5680
_exptl_absorpt_correction_type numerical
_exptl_absorpt_process_details
;
        Numerical  absorption  correction was  performed
        after the  optimization of  the  crystal-shape
        description due to Herrendorf?s method
        [Herrendorf, 1994]
        Herrendorf,  W. (1994).HABITUS, a program for the
        optimization  of  the  crystal description for
 the numerical absorption correction by means of
        suitable, psi scanned reflections;dissertation
        1994,Karlsruhe;extension 1998,Gie\&sen
;
_exptl_crystal_colour colourless
_exptl_crystal_density_diffrn 1.467
_exptl_crystal_density_method 'not measured'
_exptl_crystal_description plate
_exptl_crystal_F_000 3440
_exptl_crystal_size_max 0.25
_exptl_crystal_size_mid 0.16
_exptl_crystal_size_min 0.06
_refine_diff_density_max 3.548
_refine_diff_density_min -2.079
_refine_diff_density_rms 0.284
_refine_ls_extinction_coef 0.00164(17)
_refine_ls_extinction_expression Fc^*^=kFc[1+0.001xFc^2^\l^3^/sin(2\q)]^-1/4^
_refine_ls_extinction_method 'SHELXL-2018/3 (Sheldrick 2018)'
_refine_ls_goodness_of_fit_ref 1.062
_refine_ls_hydrogen_treatment constr
_refine_ls_matrix_type full
_refine_ls_number_parameters 892
_refine_ls_number_reflns 15532
_refine_ls_number_restraints 0
_refine_ls_restrained_S_all 1.062
_refine_ls_R_factor_all 0.1053
_refine_ls_R_factor_gt 0.0851
_refine_ls_shift/su_max 0.001
_refine_ls_shift/su_mean 0
_refine_ls_structure_factor_coef Fsqd
_refine_ls_weighting_details 'w=1/[\s^2^(Fo^2^)+(0.1473P)^2^+84.4243P] where P=(Fo^2^+2Fc^2^)/3'
_refine_ls_weighting_scheme calc
_refine_ls_wR_factor_gt 0.2545
_refine_ls_wR_factor_ref 0.2711
_reflns_Friedel_coverage 0
_reflns_number_gt 11150
_reflns_number_total 15532
_reflns_threshold_expression 'I > 2\s(I)'
_cod_data_source_file d4dt01796j2.cif
_cod_data_source_block b2_2021
_cod_depositor_comments 'Adding full bibliography for 7716806--7716809.cif.'
_cod_original_sg_symbol_H-M 'P 21/n'
_cod_database_code 7716806
_shelx_shelxl_version_number 2018/3
_smtbx_masks_void_probe_radius 1.2
_smtbx_masks_void_truncation_radius 1.2
_smtbx_masks_special_details
;
A solvent mask was calculated and 426 electrons were 
found in a volume of 1984\%A^3^ in 1 void per unit cell. 
This is consistent with the presence of 
2[C2H6O] per Asymmetric Unit 
which account for 416 electrons 
per unit cell.
;

loop_
_symmetry_equiv_pos_as_xyz
'x, y, z'
'-x+1/2, y+1/2, -z+1/2'
'-x, -y, -z'
'x-1/2, -y-1/2, z-1/2'

loop_
_atom_site_label
_atom_site_type_symbol
_atom_site_fract_x
_atom_site_fract_y
_atom_site_fract_z
_atom_site_U_iso_or_equiv
_atom_site_adp_type
_atom_site_occupancy
_atom_site_site_symmetry_order
_atom_site_calc_flag
_atom_site_refinement_flags_posn
_atom_site_refinement_flags_adp
_atom_site_refinement_flags_occupancy
_atom_site_disorder_assembly
_atom_site_disorder_group
C1 C 0.0966(8) 0.8351(7) 0.8845(4) 0.050(3) Uani 1 1 d . . . . .
C2 C 0.0933(8) 0.9135(8) 0.8903(4) 0.054(3) Uani 1 1 d . . . . .
H2 H 0.128497 0.942853 0.911444 0.064 Uiso 1 1 calc R U . . .
C3 C 0.0318(7) 0.9435(8) 0.8609(5) 0.052(3) Uani 1 1 d . . . . .
C4 C 0.1509(7) 0.7783(8) 0.9085(5) 0.056(3) Uani 1 1 d . . . . .
H4A H 0.192275 0.80528 0.928722 0.084 Uiso 1 1 calc R U . . .
H4B H 0.176544 0.747533 0.883814 0.084 Uiso 1 1 calc R U . . .
H4C H 0.120128 0.744223 0.928978 0.084 Uiso 1 1 calc R U . . .
C5 C 0.0033(9) 1.0301(8) 0.8468(8) 0.090(6) Uani 1 1 d . . . . .
H5A H 0.037766 1.067415 0.86483 0.136 Uiso 1 1 calc R U . . .
H5B H -0.05264 1.037433 0.855314 0.136 Uiso 1 1 calc R U . . .
H5C H 0.007298 1.038196 0.811839 0.136 Uiso 1 1 calc R U . . .
C6 C -0.0611(7) 0.8730(8) 0.7993(5) 0.052(3) Uani 1 1 d . . . . .
C7 C -0.1012(7) 0.9343(8) 0.7751(5) 0.054(3) Uani 1 1 d . . . . .
H7 H -0.086731 0.986007 0.78332 0.065 Uiso 1 1 calc R U . . .
C8 C -0.1610(7) 0.9210(8) 0.7401(5) 0.053(3) Uani 1 1 d . . . . .
H8 H -0.187448 0.963467 0.724271 0.064 Uiso 1 1 calc R U . . .
C9 C -0.1832(8) 0.8467(9) 0.7273(5) 0.060(3) Uani 1 1 d . . . . .
H9 H -0.225941 0.83808 0.703615 0.072 Uiso 1 1 calc R U . . .
C10 C -0.1416(8) 0.7825(8) 0.7499(5) 0.057(3) Uani 1 1 d . . . . .
H10 H -0.15562 0.731209 0.740538 0.068 Uiso 1 1 calc R U . . .
C11 C -0.0803(7) 0.7957(8) 0.7857(5) 0.050(3) Uani 1 1 d . . . . .
C12 C -0.1204(7) 0.5817(7) 0.7819(5) 0.053(3) Uani 1 1 d . . . . .
C13 C -0.1220(8) 0.5310(9) 0.7412(6) 0.068(4) Uani 1 1 d . . . . .
H13 H -0.159739 0.490898 0.733967 0.081 Uiso 1 1 calc R U . . .
C14 C -0.0590(9) 0.5515(9) 0.7146(6) 0.072(4) Uani 1 1 d . . . . .
C15 C -0.1778(8) 0.5844(9) 0.8206(5) 0.062(3) Uani 1 1 d . . . . .
H15A H -0.229217 0.562193 0.808597 0.092 Uiso 1 1 calc R U . . .
H15B H -0.185892 0.638154 0.830382 0.092 Uiso 1 1 calc R U . . .
H15C H -0.156411 0.554579 0.848727 0.092 Uiso 1 1 calc R U . . .
C16 C -0.0190(14) 0.5137(11) 0.6711(6) 0.102(7) Uani 1 1 d . . . . .
H16A H -0.038969 0.460778 0.666746 0.153 Uiso 1 1 calc R U . . .
H16B H 0.039462 0.51276 0.677555 0.153 Uiso 1 1 calc R U . . .
H16C H -0.03215 0.543676 0.641556 0.153 Uiso 1 1 calc R U . . .
C17 C 0.0492(8) 0.6568(8) 0.7289(5) 0.054(3) Uani 1 1 d . . . . .
C18 C 0.0955(8) 0.6476(10) 0.6911(6) 0.068(4) Uani 1 1 d . . . . .
H18 H 0.083615 0.607596 0.668263 0.082 Uiso 1 1 calc R U . . .
C19 C 0.1600(10) 0.6955(12) 0.6851(6) 0.078(5) Uani 1 1 d . . . . .
H19 H 0.19265 0.688664 0.658136 0.094 Uiso 1 1 calc R U . . .
C20 C 0.1776(7) 0.7554(10) 0.7194(5) 0.061(4) Uani 1 1 d . . . . .
H20 H 0.221416 0.78977 0.716051 0.073 Uiso 1 1 calc R U . . .
C21 C 0.1291(7) 0.7614(9) 0.7572(5) 0.055(3) Uani 1 1 d . . . . .
H21 H 0.142618 0.799594 0.781041 0.066 Uiso 1 1 calc R U . . .
C22 C 0.0626(8) 0.7173(7) 0.7640(5) 0.049(3) Uani 1 1 d . . . . .
C23 C -0.1406(8) 0.7524(8) 0.8936(5) 0.058(3) Uani 1 1 d . . . . .
H23 H -0.160428 0.78792 0.869529 0.07 Uiso 1 1 calc R U . . .
C24 C -0.1782(9) 0.7467(8) 0.9369(5) 0.059(3) Uani 1 1 d . . . . .
H24 H -0.222354 0.779754 0.942453 0.07 Uiso 1 1 calc R U . . .
C25 C -0.1532(11) 0.6941(12) 0.9723(6) 0.086(5) Uani 1 1 d . . . . .
H25 H -0.179392 0.689207 1.001933 0.103 Uiso 1 1 calc R U . . .
C26 C -0.0890(10) 0.6497(10) 0.9621(6) 0.073(4) Uani 1 1 d . . . . .
H26 H -0.070265 0.612234 0.985221 0.088 Uiso 1 1 calc R U . . .
C27 C -0.0496(8) 0.6571(8) 0.9192(5) 0.054(3) Uani 1 1 d . . . . .
C28 C 0.0179(8) 0.6153(7) 0.9036(5) 0.052(3) Uani 1 1 d . . . . .
C29 C 0.1152(7) 0.5800(7) 0.8589(4) 0.045(3) Uani 1 1 d . . . . .
C30 C 0.1703(7) 0.5691(7) 0.8240(4) 0.048(3) Uani 1 1 d . . . . .
H30 H 0.170693 0.602589 0.796646 0.057 Uiso 1 1 calc R U . . .
C31 C 0.2242(7) 0.5098(8) 0.8289(5) 0.056(3) Uani 1 1 d . . . . .
H31 H 0.263013 0.50275 0.805293 0.067 Uiso 1 1 calc R U . . .
C32 C 0.2225(9) 0.4584(9) 0.8694(6) 0.071(4) Uani 1 1 d . . . . .
H32 H 0.259783 0.416916 0.871965 0.086 Uiso 1 1 calc R U . . .
C33 C 0.1674(8) 0.4678(8) 0.9051(6) 0.066(4) Uani 1 1 d . . . . .
H33 H 0.166591 0.434178 0.932319 0.079 Uiso 1 1 calc R U . . .
C34 C 0.1152(8) 0.5270(8) 0.8990(5) 0.054(3) Uani 1 1 d . . . . .
C35 C 0.3803(8) 0.8202(8) 0.7923(5) 0.058(3) Uani 1 1 d . . . . .
C36 C 0.3872(9) 0.8788(10) 0.7587(6) 0.074(4) Uani 1 1 d . . . . .
H36 H 0.353505 0.922949 0.75527 0.089 Uiso 1 1 calc R U . . .
C37 C 0.4508(8) 0.8622(8) 0.7310(5) 0.059(3) Uani 1 1 d . . . . .
C38 C 0.3214(8) 0.8094(9) 0.8295(5) 0.066(4) Uani 1 1 d . . . . .
H38A H 0.287013 0.855175 0.830694 0.099 Uiso 1 1 calc R U . . .
H38B H 0.349742 0.801716 0.861308 0.099 Uiso 1 1 calc R U . . .
H38C H 0.288245 0.763918 0.821392 0.099 Uiso 1 1 calc R U . . .
C39 C 0.4841(10) 0.9154(10) 0.6908(6) 0.081(5) Uani 1 1 d . . . . .
H39A H 0.468657 0.894112 0.658608 0.122 Uiso 1 1 calc R U . . .
H39B H 0.542851 0.917914 0.694937 0.122 Uiso 1 1 calc R U . . .
H39C H 0.461573 0.967395 0.693555 0.122 Uiso 1 1 calc R U . . .
C40 C 0.5489(7) 0.7475(7) 0.7353(4) 0.047(3) Uani 1 1 d . . . . .
C41 C 0.5905(7) 0.7613(8) 0.6945(5) 0.054(3) Uani 1 1 d . . . . .
H41 H 0.577463 0.80453 0.67439 0.065 Uiso 1 1 calc R U . . .
C42 C 0.6517(9) 0.7115(9) 0.6831(5) 0.064(4) Uani 1 1 d . . . . .
H42 H 0.680799 0.71959 0.65479 0.076 Uiso 1 1 calc R U . . .
C43 C 0.6698(8) 0.6485(8) 0.7143(5) 0.056(3) Uani 1 1 d . . . . .
H43 H 0.712766 0.614793 0.707491 0.068 Uiso 1 1 calc R U . . .
C44 C 0.6251(7) 0.6348(7) 0.7555(4) 0.047(3) Uani 1 1 d . . . . .
H44 H 0.637214 0.591591 0.775801 0.057 Uiso 1 1 calc R U . . .
C45 C 0.5623(7) 0.6858(8) 0.7663(4) 0.050(3) Uani 1 1 d . . . . .
C46 C 0.5976(7) 0.5530(7) 0.8795(4) 0.047(3) Uani 1 1 d . . . . .
C47 C 0.5978(9) 0.4718(8) 0.8816(5) 0.063(3) Uani 1 1 d . . . . .
H47 H 0.63339 0.440419 0.901146 0.076 Uiso 1 1 calc R U . . .
C48 C 0.5362(10) 0.4463(7) 0.8496(6) 0.064(4) Uani 1 1 d . . . . .
C49 C 0.6514(8) 0.6104(9) 0.9059(5) 0.066(4) Uani 1 1 d . . . . .
H49A H 0.620384 0.639587 0.92899 0.1 Uiso 1 1 calc R U . . .
H49B H 0.67348 0.646068 0.882454 0.1 Uiso 1 1 calc R U . . .
H49C H 0.695496 0.583136 0.923637 0.1 Uiso 1 1 calc R U . . .
C50 C 0.5131(10) 0.3675(9) 0.8447(5) 0.075(4) Uani 1 1 d . . . . .
H50A H 0.528467 0.347989 0.813084 0.112 Uiso 1 1 calc R U . . .
H50B H 0.454711 0.363117 0.846738 0.112 Uiso 1 1 calc R U . . .
H50C H 0.54016 0.337115 0.870752 0.112 Uiso 1 1 calc R U . . .
C51 C 0.4403(6) 0.5221(7) 0.7911(4) 0.041(2) Uani 1 1 d . . . . .
C52 C 0.4029(7) 0.4607(8) 0.7642(5) 0.058(3) Uani 1 1 d . . . . .
H52 H 0.416967 0.408323 0.770616 0.069 Uiso 1 1 calc R U . . .
C53 C 0.3457(7) 0.4799(8) 0.7286(5) 0.058(3) Uani 1 1 d . . . . .
H53 H 0.320197 0.440061 0.709695 0.069 Uiso 1 1 calc R U . . .
C54 C 0.3245(8) 0.5551(8) 0.7196(5) 0.056(3) Uani 1 1 d . . . . .
H54 H 0.283618 0.566522 0.695262 0.068 Uiso 1 1 calc R U . . .
C55 C 0.3619(7) 0.6144(7) 0.7455(5) 0.048(3) Uani 1 1 d . . . . .
H55 H 0.346777 0.666394 0.738636 0.058 Uiso 1 1 calc R U . . .
C56 C 0.4223(8) 0.5987(7) 0.7820(5) 0.054(3) Uani 1 1 d . . . . .
C57 C 0.3545(7) 0.6294(8) 0.8938(5) 0.052(3) Uani 1 1 d . . . . .
H57 H 0.337326 0.594176 0.868854 0.062 Uiso 1 1 calc R U . . .
C58 C 0.3143(8) 0.6313(9) 0.9344(5) 0.061(3) Uani 1 1 d . . . . .
H58 H 0.269877 0.597887 0.938238 0.074 Uiso 1 1 calc R U . . .
C59 C 0.3386(9) 0.6827(9) 0.9707(5) 0.064(4) Uani 1 1 d . . . . .
H59 H 0.309492 0.686666 0.999272 0.077 Uiso 1 1 calc R U . . .
C60 C 0.4063(9) 0.7288(10) 0.9650(5) 0.066(4) Uani 1 1 d . . . . .
H60 H 0.425378 0.76302 0.989988 0.079 Uiso 1 1 calc R U . . .
C61 C 0.4439(7) 0.7231(8) 0.9228(5) 0.050(3) Uani 1 1 d . . . . .
C62 C 0.5138(6) 0.7694(7) 0.9117(4) 0.047(3) Uani 1 1 d . . . . .
C63 C 0.6117(7) 0.8102(7) 0.8703(4) 0.045(3) Uani 1 1 d . . . . .
C64 C 0.6675(6) 0.8245(7) 0.8350(5) 0.047(3) Uani 1 1 d . . . . .
H64 H 0.668739 0.795355 0.805836 0.056 Uiso 1 1 calc R U . . .
C65 C 0.7230(7) 0.8871(8) 0.8466(5) 0.054(3) Uani 1 1 d . . . . .
H65 H 0.762173 0.899388 0.823947 0.065 Uiso 1 1 calc R U . . .
C66 C 0.7217(8) 0.9301(8) 0.8891(5) 0.060(3) Uani 1 1 d . . . . .
H66 H 0.757946 0.972135 0.894186 0.072 Uiso 1 1 calc R U . . .
C67 C 0.6680(8) 0.9123(10) 0.9242(6) 0.072(4) Uani 1 1 d . . . . .
H67 H 0.668819 0.939364 0.954208 0.087 Uiso 1 1 calc R U . . .
C68 C 0.6128(7) 0.8531(8) 0.9138(5) 0.053(3) Uani 1 1 d . . . . .
F1 F 0.2646(10) 1.0283(13) 0.9436(8) 0.200(8) Uani 1 1 d . . . . .
F2 F 0.3813(11) 1.0559(9) 0.9165(6) 0.156(6) Uani 1 1 d . . . . .
F3 F 0.3790(11) 0.9896(10) 0.9786(5) 0.161(6) Uani 1 1 d . . . . .
F4 F 0.2977(9) 0.9026(9) 0.9406(6) 0.151(5) Uani 1 1 d . . . . .
F5 F 0.2991(12) 0.9808(11) 0.8750(5) 0.181(7) Uani 1 1 d . . . . .
F6 F 0.4136(7) 0.9380(9) 0.9084(5) 0.135(5) Uani 1 1 d . . . . .
F7 F 0.8531(8) 0.3530(8) 0.9908(4) 0.118(4) Uani 1 1 d . . . . .
F8 F 0.9366(6) 0.4519(8) 0.9693(3) 0.107(4) Uani 1 1 d . . . . .
F9 F 0.9036(11) 0.3491(12) 0.9168(6) 0.185(8) Uani 1 1 d . . . . .
F10 F 0.8583(13) 0.4697(11) 0.9066(6) 0.203(9) Uani 1 1 d . . . . .
F11 F 0.7765(10) 0.3712(13) 0.9264(7) 0.199(9) Uani 1 1 d . . . . .
F12 F 0.8085(13) 0.4669(15) 0.9736(13) 0.284(15) Uani 1 1 d . . . . .
Ir1 Ir -0.01026(3) 0.71669(3) 0.82029(2) 0.04429(18) Uani 1 1 d . . . . .
Ir2 Ir 0.49033(2) 0.67633(3) 0.82218(2) 0.04313(18) Uani 1 1 d . . . . .
N1 N 0.0355(7) 0.8169(6) 0.8497(4) 0.060(3) Uani 1 1 d . . . . .
N2 N 0.0001(5) 0.8787(6) 0.8357(4) 0.044(2) Uani 1 1 d . . . . .
N3 N -0.0568(6) 0.6274(6) 0.7800(4) 0.049(2) Uani 1 1 d . . . . .
N4 N -0.0204(6) 0.6103(7) 0.7386(4) 0.060(3) Uani 1 1 d . . . . .
N5 N -0.0791(6) 0.7105(6) 0.8852(4) 0.044(2) Uani 1 1 d . . . . .
N6 N 0.0530(6) 0.6312(6) 0.8635(3) 0.045(2) Uani 1 1 d . . . . .
N7 N 0.0544(7) 0.5533(6) 0.9273(4) 0.059(3) Uani 1 1 d . . . . .
H7A H 0.021651 0.518602 0.936635 0.071 Uiso 1 1 d R U . . .
N8 N 0.4428(6) 0.7712(7) 0.7883(4) 0.054(3) Uani 1 1 d . . . . .
N9 N 0.4845(6) 0.7954(6) 0.7481(3) 0.049(2) Uani 1 1 d . . . . .
N10 N 0.5400(6) 0.5774(6) 0.8476(4) 0.048(2) Uani 1 1 d . . . . .
N11 N 0.5002(6) 0.4977(9) 0.8289(3) 0.067(4) Uani 1 1 d . . . . .
N12 N 0.4198(6) 0.6763(7) 0.8863(4) 0.051(3) Uani 1 1 d . . . . .
N13 N 0.5511(6) 0.7568(6) 0.8708(3) 0.048(2) Uani 1 1 d . . . . .
N14 N 0.5507(6) 0.8251(7) 0.9392(4) 0.055(3) Uani 1 1 d . . . . .
H14 H 0.537316 0.840457 0.96807 0.066 Uiso 1 1 calc R U . . .
P1 P 0.3403(3) 0.9821(3) 0.92755(19) 0.0857(13) Uani 1 1 d . . . . .
P2 P 0.8597(3) 0.4095(3) 0.94659(18) 0.0821(12) Uani 1 1 d . . . . .

loop_
_atom_site_aniso_label
_atom_site_aniso_U_11
_atom_site_aniso_U_22
_atom_site_aniso_U_33
_atom_site_aniso_U_23
_atom_site_aniso_U_13
_atom_site_aniso_U_12
C1 0.056(7) 0.050(7) 0.044(6) 0.000(5) 0.001(5) -0.005(6)
C2 0.060(7) 0.055(7) 0.044(6) -0.014(6) -0.009(5) -0.013(6)
C3 0.045(6) 0.061(8) 0.051(7) 0.005(6) 0.004(5) -0.010(6)
C4 0.039(6) 0.061(8) 0.065(8) 0.005(6) -0.015(6) -0.011(6)
C5 0.057(8) 0.047(8) 0.171(18) -0.047(10) 0.040(10) -0.007(7)
C6 0.047(6) 0.060(8) 0.051(7) 0.008(6) 0.009(5) 0.015(6)
C7 0.044(6) 0.054(7) 0.064(8) 0.016(6) -0.003(6) 0.004(6)
C8 0.049(7) 0.052(7) 0.058(7) 0.016(6) 0.004(6) 0.003(6)
C9 0.048(7) 0.073(9) 0.058(8) 0.013(7) -0.007(6) -0.006(7)
C10 0.054(7) 0.056(8) 0.058(8) 0.015(6) -0.011(6) 0.004(6)
C11 0.044(6) 0.058(7) 0.048(7) -0.004(6) 0.000(5) -0.010(6)
C12 0.042(6) 0.050(7) 0.066(8) 0.001(6) -0.008(6) -0.015(5)
C13 0.046(7) 0.066(9) 0.090(11) -0.023(8) -0.007(7) 0.003(7)
C14 0.066(9) 0.058(8) 0.088(11) -0.031(8) -0.025(8) 0.004(7)
C15 0.050(7) 0.066(8) 0.068(8) 0.009(7) -0.009(6) -0.021(6)
C16 0.18(2) 0.067(11) 0.061(10) -0.036(8) 0.026(11) -0.009(12)
C17 0.053(7) 0.057(7) 0.051(7) 0.006(6) -0.004(6) 0.008(6)
C18 0.052(8) 0.086(11) 0.067(9) -0.001(8) 0.009(7) -0.001(8)
C19 0.060(9) 0.120(14) 0.054(8) -0.004(9) 0.008(7) 0.000(9)
C20 0.036(6) 0.091(11) 0.056(8) 0.012(7) 0.002(5) -0.001(7)
C21 0.042(6) 0.072(9) 0.050(7) 0.019(6) -0.001(5) -0.003(6)
C22 0.048(7) 0.047(7) 0.050(7) -0.001(5) -0.001(5) 0.005(5)
C23 0.053(7) 0.056(8) 0.066(8) -0.004(6) 0.011(6) 0.009(6)
C24 0.066(8) 0.058(8) 0.051(7) 0.002(6) -0.003(6) 0.004(7)
C25 0.079(11) 0.116(14) 0.065(10) 0.018(10) 0.032(8) 0.037(11)
C26 0.085(11) 0.071(10) 0.064(9) 0.010(8) 0.012(8) 0.016(9)
C27 0.046(7) 0.057(7) 0.060(8) 0.015(6) 0.004(6) 0.005(6)
C28 0.054(7) 0.051(7) 0.051(7) 0.007(6) -0.003(5) 0.006(6)
C29 0.046(6) 0.037(6) 0.051(6) -0.005(5) -0.003(5) 0.000(5)
C30 0.042(6) 0.049(7) 0.053(7) 0.003(5) 0.001(5) -0.009(5)
C31 0.046(6) 0.058(7) 0.065(8) 0.000(6) 0.003(6) 0.001(6)
C32 0.057(8) 0.064(9) 0.093(11) 0.011(8) 0.002(8) -0.007(7)
C33 0.060(8) 0.050(7) 0.090(10) 0.019(7) 0.018(7) 0.008(6)
C34 0.050(7) 0.049(7) 0.066(8) 0.005(6) 0.016(6) -0.006(6)
C35 0.056(8) 0.051(7) 0.067(8) -0.001(6) -0.004(6) 0.012(6)
C36 0.064(9) 0.076(10) 0.083(11) 0.020(8) -0.006(8) 0.024(8)
C37 0.062(8) 0.057(8) 0.056(7) 0.007(6) -0.010(6) 0.009(6)
C38 0.053(8) 0.074(9) 0.072(9) 0.004(8) -0.004(7) 0.014(7)
C39 0.078(10) 0.082(11) 0.083(10) -0.009(9) -0.007(8) 0.045(9)
C40 0.042(6) 0.055(7) 0.042(6) 0.000(5) 0.001(5) 0.008(5)
C41 0.050(7) 0.056(7) 0.056(7) 0.006(6) -0.003(6) 0.000(6)
C42 0.063(8) 0.077(10) 0.052(8) -0.014(7) 0.016(6) -0.018(7)
C43 0.055(7) 0.054(7) 0.059(8) -0.008(6) -0.005(6) 0.003(6)
C44 0.045(6) 0.044(6) 0.053(7) -0.002(5) 0.004(5) 0.005(5)
C45 0.046(6) 0.060(8) 0.043(6) -0.004(5) 0.001(5) -0.003(6)
C46 0.045(6) 0.056(7) 0.039(6) 0.009(5) -0.007(5) 0.013(5)
C47 0.075(9) 0.048(7) 0.067(9) 0.002(7) 0.003(7) 0.003(7)
C48 0.088(10) 0.028(6) 0.079(9) 0.003(6) 0.040(8) -0.001(6)
C49 0.053(8) 0.073(9) 0.072(9) 0.005(8) -0.010(7) -0.005(7)
C50 0.093(11) 0.062(9) 0.064(9) 0.000(7) -0.041(8) 0.006(8)
C51 0.036(5) 0.048(6) 0.040(6) 0.004(5) -0.006(4) 0.011(5)
C52 0.046(7) 0.059(8) 0.069(8) 0.005(7) 0.012(6) 0.006(6)
C53 0.040(6) 0.065(8) 0.067(8) -0.025(7) -0.005(6) -0.008(6)
C54 0.049(7) 0.053(7) 0.067(8) -0.002(6) 0.002(6) 0.003(6)
C55 0.043(6) 0.042(6) 0.060(7) -0.001(5) 0.001(5) 0.001(5)
C56 0.048(7) 0.047(7) 0.067(8) -0.008(6) 0.015(6) -0.004(5)
C57 0.041(6) 0.054(7) 0.062(8) 0.004(6) 0.008(5) -0.009(5)
C58 0.044(7) 0.078(9) 0.063(8) 0.006(7) 0.004(6) -0.014(7)
C59 0.065(9) 0.081(10) 0.046(7) 0.004(7) 0.010(6) -0.001(7)
C60 0.061(8) 0.085(10) 0.053(8) -0.009(7) 0.010(6) 0.001(8)
C61 0.045(6) 0.058(7) 0.049(7) 0.007(6) 0.012(5) -0.013(6)
C62 0.035(6) 0.061(7) 0.045(6) -0.010(5) -0.006(5) -0.001(5)
C63 0.037(6) 0.043(6) 0.054(7) -0.002(5) -0.004(5) -0.002(5)
C64 0.037(6) 0.044(6) 0.058(7) 0.003(5) -0.010(5) -0.006(5)
C65 0.044(6) 0.059(8) 0.059(7) -0.002(6) 0.003(5) -0.001(6)
C66 0.051(7) 0.054(7) 0.073(9) -0.005(7) 0.001(6) -0.014(6)
C67 0.051(7) 0.086(11) 0.080(10) -0.043(9) 0.012(7) -0.017(7)
C68 0.045(6) 0.056(7) 0.056(7) 0.003(6) 0.001(5) -0.007(6)
F1 0.137(13) 0.22(2) 0.24(2) -0.087(17) 0.011(13) 0.034(13)
F2 0.227(18) 0.106(10) 0.137(12) 0.001(9) 0.012(12) -0.009(11)
F3 0.222(17) 0.164(14) 0.095(9) -0.027(9) -0.017(10) -0.029(13)
F4 0.143(12) 0.133(12) 0.178(14) -0.021(11) 0.032(10) -0.036(10)
F5 0.236(18) 0.187(16) 0.110(11) 0.007(11) -0.065(11) 0.031(15)
F6 0.075(7) 0.185(14) 0.143(11) 0.033(10) -0.008(7) 0.012(8)
F7 0.133(9) 0.147(11) 0.073(6) 0.015(7) -0.001(6) -0.060(8)
F8 0.095(7) 0.151(10) 0.072(6) 0.030(6) -0.011(5) -0.045(7)
F9 0.206(17) 0.206(18) 0.151(14) -0.064(13) 0.066(12) 0.039(14)
F10 0.29(2) 0.177(15) 0.134(12) 0.105(12) -0.098(14) -0.051(15)
F11 0.159(14) 0.25(2) 0.180(16) 0.051(15) -0.068(12) -0.094(15)
F12 0.154(17) 0.21(2) 0.49(5) -0.07(3) 0.02(2) 0.066(16)
Ir1 0.0405(3) 0.0450(3) 0.0470(3) 0.00198(19) -0.00081(19) -0.00292(18)
Ir2 0.0376(3) 0.0478(3) 0.0437(3) -0.00067(19) -0.00026(18) 0.00022(18)
N1 0.061(7) 0.050(6) 0.073(8) -0.011(6) 0.032(6) -0.010(5)
N2 0.028(4) 0.048(6) 0.055(5) 0.018(5) -0.003(4) 0.013(4)
N3 0.045(5) 0.051(6) 0.052(6) 0.010(5) 0.009(4) 0.012(5)
N4 0.050(6) 0.064(7) 0.064(7) -0.005(6) -0.004(5) -0.005(5)
N5 0.035(5) 0.048(6) 0.048(5) 0.000(4) 0.006(4) -0.001(4)
N6 0.044(5) 0.045(5) 0.045(5) 0.002(4) 0.003(4) -0.004(4)
N7 0.062(7) 0.054(6) 0.063(7) 0.016(5) 0.012(5) 0.001(5)
N8 0.046(6) 0.068(7) 0.047(6) 0.001(5) 0.001(4) 0.002(5)
N9 0.050(6) 0.053(6) 0.045(5) 0.002(5) -0.005(4) -0.010(5)
N10 0.037(5) 0.054(6) 0.053(6) -0.005(5) -0.005(4) -0.010(4)
N11 0.040(5) 0.127(11) 0.034(5) 0.024(6) -0.003(4) 0.050(6)
N12 0.044(5) 0.071(7) 0.038(5) -0.003(5) 0.002(4) -0.007(5)
N13 0.048(5) 0.057(6) 0.039(5) 0.004(5) 0.006(4) -0.006(5)
N14 0.049(6) 0.069(7) 0.048(6) -0.016(5) 0.001(5) -0.005(5)
P1 0.099(3) 0.079(3) 0.079(3) -0.009(2) 0.006(3) -0.010(3)
P2 0.087(3) 0.082(3) 0.076(3) 0.008(2) -0.006(2) -0.006(2)

loop_
_atom_type_symbol
_atom_type_description
_atom_type_scat_dispersion_real
_atom_type_scat_dispersion_imag
_atom_type_scat_source
C C 0.0033 0.0016 'International Tables Vol C Tables 4.2.6.8 and 6.1.1.4'
H H 0 0 'International Tables Vol C Tables 4.2.6.8 and 6.1.1.4'
F F 0.0171 0.0103 'International Tables Vol C Tables 4.2.6.8 and 6.1.1.4'
Ir Ir -1.4442 7.9887 'International Tables Vol C Tables 4.2.6.8 and 6.1.1.4'
N N 0.0061 0.0033 'International Tables Vol C Tables 4.2.6.8 and 6.1.1.4'
P P 0.1023 0.0942 'International Tables Vol C Tables 4.2.6.8 and 6.1.1.4'

loop_
_exptl_crystal_face_index_h
_exptl_crystal_face_index_k
_exptl_crystal_face_index_l
_exptl_crystal_face_perp_dist
0 -1 0 0.0280
0 1 0 0.0450
0 0 1 0.0600
-2 1 -2 0.1090
3 -1 0 0.1370
1 -1 -4 0.0480
-3 0 1 0.1270

loop_
_geom_angle_atom_site_label_1
_geom_angle_atom_site_label_2
_geom_angle_atom_site_label_3
_geom_angle
_geom_angle_site_symmetry_1
_geom_angle_site_symmetry_3
_geom_angle_publ_flag
C2 C1 N1 105.8(11) . . ?
C2 C1 C4 129.8(12) . . ?
N1 C1 C4 124.4(11) . . ?
C1 C2 C3 109.9(11) . . ?
C1 C2 H2 125.1 . . ?
C3 C2 H2 125.1 . . ?
C2 C3 N2 103.7(11) . . ?
C2 C3 C5 133.9(12) . . ?
N2 C3 C5 121.7(11) . . ?
C1 C4 H4A 109.5 . . ?
C1 C4 H4B 109.5 . . ?
H4A C4 H4B 109.5 . . ?
C1 C4 H4C 109.5 . . ?
H4A C4 H4C 109.5 . . ?
H4B C4 H4C 109.5 . . ?
C3 C5 H5A 109.5 . . ?
C3 C5 H5B 109.5 . . ?
H5A C5 H5B 109.5 . . ?
C3 C5 H5C 109.5 . . ?
H5A C5 H5C 109.5 . . ?
H5B C5 H5C 109.5 . . ?
N2 C6 C7 126.8(13) . . ?
N2 C6 C11 113.6(11) . . ?
C7 C6 C11 119.6(12) . . ?
C8 C7 C6 121.1(13) . . ?
C8 C7 H7 119.5 . . ?
C6 C7 H7 119.5 . . ?
C7 C8 C9 120.8(12) . . ?
C7 C8 H8 119.6 . . ?
C9 C8 H8 119.6 . . ?
C8 C9 C10 119.7(12) . . ?
C8 C9 H9 120.1 . . ?
C10 C9 H9 120.1 . . ?
C11 C10 C9 119.8(13) . . ?
C11 C10 H10 120.1 . . ?
C9 C10 H10 120.1 . . ?
C10 C11 C6 118.9(12) . . ?
C10 C11 Ir1 127.4(10) . . ?
C6 C11 Ir1 113.7(9) . . ?
N3 C12 C13 108.5(12) . . ?
N3 C12 C15 124.3(12) . . ?
C13 C12 C15 127.3(12) . . ?
C14 C13 C12 106.4(13) . . ?
C14 C13 H13 126.8 . . ?
C12 C13 H13 126.8 . . ?
N4 C14 C13 107.0(14) . . ?
N4 C14 C16 118.9(15) . . ?
C13 C14 C16 133.2(14) . . ?
C12 C15 H15A 109.5 . . ?
C12 C15 H15B 109.5 . . ?
H15A C15 H15B 109.5 . . ?
C12 C15 H15C 109.5 . . ?
H15A C15 H15C 109.5 . . ?
H15B C15 H15C 109.5 . . ?
C14 C16 H16A 109.5 . . ?
C14 C16 H16B 109.5 . . ?
H16A C16 H16B 109.5 . . ?
C14 C16 H16C 109.5 . . ?
H16A C16 H16C 109.5 . . ?
H16B C16 H16C 109.5 . . ?
C18 C17 C22 122.4(14) . . ?
C18 C17 N4 125.3(13) . . ?
C22 C17 N4 112.2(11) . . ?
C17 C18 C19 120.7(16) . . ?
C17 C18 H18 119.6 . . ?
C19 C18 H18 119.6 . . ?
C18 C19 C20 119.4(14) . . ?
C18 C19 H19 120.3 . . ?
C20 C19 H19 120.3 . . ?
C21 C20 C19 117.2(14) . . ?
C21 C20 H20 121.4 . . ?
C19 C20 H20 121.4 . . ?
C20 C21 C22 125.8(14) . . ?
C20 C21 H21 117.1 . . ?
C22 C21 H21 117.1 . . ?
C21 C22 C17 114.3(12) . . ?
C21 C22 Ir1 129.4(10) . . ?
C17 C22 Ir1 115.8(9) . . ?
N5 C23 C24 121.2(13) . . ?
N5 C23 H23 119.4 . . ?
C24 C23 H23 119.4 . . ?
C23 C24 C25 121.5(14) . . ?
C23 C24 H24 119.3 . . ?
C25 C24 H24 119.3 . . ?
C26 C25 C24 115.9(14) . . ?
C26 C25 H25 122 . . ?
C24 C25 H25 122 . . ?
C25 C26 C27 122.6(15) . . ?
C25 C26 H26 118.7 . . ?
C27 C26 H26 118.7 . . ?
N5 C27 C26 118.0(12) . . ?
N5 C27 C28 113.0(11) . . ?
C26 C27 C28 129.0(13) . . ?
N6 C28 N7 110.9(11) . . ?
N6 C28 C27 123.1(11) . . ?
N7 C28 C27 125.9(12) . . ?
N6 C29 C30 133.3(11) . . ?
N6 C29 C34 107.9(10) . . ?
C30 C29 C34 118.6(11) . . ?
C31 C30 C29 119.5(12) . . ?
C31 C30 H30 120.3 . . ?
C29 C30 H30 120.3 . . ?
C30 C31 C32 120.3(13) . . ?
C30 C31 H31 119.8 . . ?
C32 C31 H31 119.8 . . ?
C33 C32 C31 121.4(14) . . ?
C33 C32 H32 119.3 . . ?
C31 C32 H32 119.3 . . ?
C34 C33 C32 116.5(14) . . ?
C34 C33 H33 121.7 . . ?
C32 C33 H33 121.7 . . ?
C33 C34 N7 131.7(13) . . ?
C33 C34 C29 123.6(12) . . ?
N7 C34 C29 104.7(11) . . ?
N8 C35 C36 108.2(13) . . ?
N8 C35 C38 121.6(12) . . ?
C36 C35 C38 130.2(13) . . ?
C37 C36 C35 108.4(13) . . ?
C37 C36 H36 125.8 . . ?
C35 C36 H36 125.8 . . ?
N9 C37 C36 107.6(13) . . ?
N9 C37 C39 126.2(12) . . ?
C36 C37 C39 125.8(13) . . ?
C35 C38 H38A 109.5 . . ?
C35 C38 H38B 109.5 . . ?
H38A C38 H38B 109.5 . . ?
C35 C38 H38C 109.5 . . ?
H38A C38 H38C 109.5 . . ?
H38B C38 H38C 109.5 . . ?
C37 C39 H39A 109.5 . . ?
C37 C39 H39B 109.5 . . ?
H39A C39 H39B 109.5 . . ?
C37 C39 H39C 109.5 . . ?
H39A C39 H39C 109.5 . . ?
H39B C39 H39C 109.5 . . ?
C41 C40 C45 124.7(12) . . ?
C41 C40 N9 121.7(11) . . ?
C45 C40 N9 113.6(10) . . ?
C40 C41 C42 119.4(13) . . ?
C40 C41 H41 120.3 . . ?
C42 C41 H41 120.3 . . ?
C41 C42 C43 118.5(13) . . ?
C41 C42 H42 120.8 . . ?
C43 C42 H42 120.8 . . ?
C44 C43 C42 121.0(12) . . ?
C44 C43 H43 119.5 . . ?
C42 C43 H43 119.5 . . ?
C43 C44 C45 119.7(12) . . ?
C43 C44 H44 120.2 . . ?
C45 C44 H44 120.2 . . ?
C40 C45 C44 116.8(11) . . ?
C40 C45 Ir2 117.0(9) . . ?
C44 C45 Ir2 126.2(10) . . ?
N10 C46 C47 110.1(12) . . ?
N10 C46 C49 119.9(11) . . ?
C47 C46 C49 130.0(12) . . ?
C48 C47 C46 107.0(12) . . ?
C48 C47 H47 126.5 . . ?
C46 C47 H47 126.5 . . ?
N11 C48 C47 113.5(13) . . ?
N11 C48 C50 122.7(17) . . ?
C47 C48 C50 123.6(14) . . ?
C46 C49 H49A 109.5 . . ?
C46 C49 H49B 109.5 . . ?
H49A C49 H49B 109.5 . . ?
C46 C49 H49C 109.5 . . ?
H49A C49 H49C 109.5 . . ?
H49B C49 H49C 109.5 . . ?
C48 C50 H50A 109.5 . . ?
C48 C50 H50B 109.5 . . ?
H50A C50 H50B 109.5 . . ?
C48 C50 H50C 109.5 . . ?
H50A C50 H50C 109.5 . . ?
H50B C50 H50C 109.5 . . ?
C56 C51 C52 122.7(11) . . ?
C56 C51 N11 122.6(12) . . ?
C52 C51 N11 114.7(11) . . ?
C53 C52 C51 117.4(12) . . ?
C53 C52 H52 121.3 . . ?
C51 C52 H52 121.3 . . ?
C54 C53 C52 121.6(13) . . ?
C54 C53 H53 119.2 . . ?
C52 C53 H53 119.2 . . ?
C53 C54 C55 120.7(12) . . ?
C53 C54 H54 119.6 . . ?
C55 C54 H54 119.6 . . ?
C54 C55 C56 120.6(12) . . ?
C54 C55 H55 119.7 . . ?
C56 C55 H55 119.7 . . ?
C51 C56 C55 117.1(11) . . ?
C51 C56 Ir2 115.1(10) . . ?
C55 C56 Ir2 127.8(10) . . ?
C58 C57 N12 123.0(13) . . ?
C58 C57 H57 118.5 . . ?
N12 C57 H57 118.5 . . ?
C57 C58 C59 118.8(13) . . ?
C57 C58 H58 120.6 . . ?
C59 C58 H58 120.6 . . ?
C58 C59 C60 119.5(13) . . ?
C58 C59 H59 120.3 . . ?
C60 C59 H59 120.3 . . ?
C61 C60 C59 118.0(14) . . ?
C61 C60 H60 121 . . ?
C59 C60 H60 121 . . ?
N12 C61 C60 123.7(12) . . ?
N12 C61 C62 112.7(10) . . ?
C60 C61 C62 123.5(13) . . ?
N13 C62 N14 111.7(11) . . ?
N13 C62 C61 120.1(11) . . ?
N14 C62 C61 128.2(11) . . ?
N13 C63 C64 129.9(11) . . ?
N13 C63 C68 108.9(11) . . ?
C64 C63 C68 121.2(11) . . ?
C63 C64 C65 114.7(11) . . ?
C63 C64 H64 122.6 . . ?
C65 C64 H64 122.6 . . ?
C66 C65 C64 123.1(12) . . ?
C66 C65 H65 118.4 . . ?
C64 C65 H65 118.4 . . ?
C67 C66 C65 120.6(12) . . ?
C67 C66 H66 119.7 . . ?
C65 C66 H66 119.7 . . ?
C66 C67 C68 117.6(13) . . ?
C66 C67 H67 121.2 . . ?
C68 C67 H67 121.2 . . ?
N14 C68 C67 131.6(13) . . ?
N14 C68 C63 105.8(11) . . ?
C67 C68 C63 122.6(12) . . ?
C11 Ir1 C22 89.5(5) . . ?
C11 Ir1 N3 93.7(5) . . ?
C22 Ir1 N3 79.2(4) . . ?
C11 Ir1 N1 78.7(5) . . ?
C22 Ir1 N1 94.2(5) . . ?
N3 Ir1 N1 170.0(5) . . ?
C11 Ir1 N6 172.8(4) . . ?
C22 Ir1 N6 97.6(4) . . ?
N3 Ir1 N6 86.5(4) . . ?
N1 Ir1 N6 101.8(5) . . ?
C11 Ir1 N5 96.0(4) . . ?
C22 Ir1 N5 174.3(4) . . ?
N3 Ir1 N5 102.0(4) . . ?
N1 Ir1 N5 85.4(4) . . ?
N6 Ir1 N5 77.0(4) . . ?
C45 Ir2 N10 94.9(5) . . ?
C45 Ir2 N8 79.4(5) . . ?
N10 Ir2 N8 173.0(4) . . ?
C45 Ir2 C56 88.6(5) . . ?
N10 Ir2 C56 80.4(5) . . ?
N8 Ir2 C56 95.3(5) . . ?
C45 Ir2 N13 98.3(4) . . ?
N10 Ir2 N13 99.5(4) . . ?
N8 Ir2 N13 85.4(4) . . ?
C56 Ir2 N13 173.1(4) . . ?
C45 Ir2 N12 173.8(5) . . ?
N10 Ir2 N12 86.9(4) . . ?
N8 Ir2 N12 99.2(4) . . ?
C56 Ir2 N12 97.6(4) . . ?
N13 Ir2 N12 75.6(4) . . ?
N2 N1 C1 109.0(11) . . ?
N2 N1 Ir1 116.0(9) . . ?
C1 N1 Ir1 134.9(10) . . ?
N1 N2 C6 117.9(11) . . ?
N1 N2 C3 111.5(10) . . ?
C6 N2 C3 130.6(10) . . ?
C12 N3 N4 107.4(11) . . ?
C12 N3 Ir1 135.6(9) . . ?
N4 N3 Ir1 116.8(8) . . ?
N3 N4 C14 110.7(12) . . ?
N3 N4 C17 115.7(11) . . ?
C14 N4 C17 133.6(13) . . ?
C23 N5 C27 120.7(11) . . ?
C23 N5 Ir1 125.4(9) . . ?
C27 N5 Ir1 113.8(8) . . ?
C28 N6 C29 108.5(10) . . ?
C28 N6 Ir1 112.7(8) . . ?
C29 N6 Ir1 138.1(8) . . ?
C28 N7 C34 107.8(11) . . ?
C28 N7 H7A 114.5 . . ?
C34 N7 H7A 115.6 . . ?
C35 N8 N9 107.1(11) . . ?
C35 N8 Ir2 138.9(10) . . ?
N9 N8 Ir2 114.0(8) . . ?
C37 N9 N8 108.4(11) . . ?
C37 N9 C40 135.8(11) . . ?
N8 N9 C40 115.8(10) . . ?
C46 N10 N11 102.0(9) . . ?
C46 N10 Ir2 140.1(9) . . ?
N11 N10 Ir2 117.8(6) . . ?
C48 N11 C51 148.8(16) . . ?
C48 N11 N10 107.3(11) . . ?
C51 N11 N10 103.5(10) . . ?
C61 N12 C57 116.8(10) . . ?
C61 N12 Ir2 117.2(8) . . ?
C57 N12 Ir2 125.9(8) . . ?
C62 N13 C63 105.9(10) . . ?
C62 N13 Ir2 114.0(8) . . ?
C63 N13 Ir2 139.1(8) . . ?
C62 N14 C68 107.5(10) . . ?
C62 N14 H14 126.3 . . ?
C68 N14 H14 126.3 . . ?
F2 P1 F3 86.6(10) . . ?
F2 P1 F6 88.5(9) . . ?
F3 P1 F6 93.1(9) . . ?
F2 P1 F5 90.3(10) . . ?
F3 P1 F5 175.9(11) . . ?
F6 P1 F5 89.6(9) . . ?
F2 P1 F1 90.3(11) . . ?
F3 P1 F1 90.1(10) . . ?
F6 P1 F1 176.5(11) . . ?
F5 P1 F1 87.2(11) . . ?
F2 P1 F4 178.6(11) . . ?
F3 P1 F4 92.1(9) . . ?
F6 P1 F4 91.2(8) . . ?
F5 P1 F4 91.0(10) . . ?
F1 P1 F4 90.2(10) . . ?
F10 P2 F12 85.4(15) . . ?
F10 P2 F9 93.9(12) . . ?
F12 P2 F9 174.5(13) . . ?
F10 P2 F7 173.1(12) . . ?
F12 P2 F7 87.9(14) . . ?
F9 P2 F7 92.6(10) . . ?
F10 P2 F8 87.0(8) . . ?
F12 P2 F8 88.1(11) . . ?
F9 P2 F8 97.4(9) . . ?
F7 P2 F8 94.1(6) . . ?
F10 P2 F11 93.1(10) . . ?
F12 P2 F11 86.7(13) . . ?
F9 P2 F11 87.9(12) . . ?
F7 P2 F11 85.2(8) . . ?
F8 P2 F11 174.7(11) . . ?

loop_
_geom_bond_atom_site_label_1
_geom_bond_atom_site_label_2
_geom_bond_distance
_geom_bond_site_symmetry_2
_geom_bond_publ_flag
C1 C2 1.367(18) . ?
C1 N1 1.395(17) . ?
C1 C4 1.468(18) . ?
C2 C3 1.372(18) . ?
C2 H2 0.95 . ?
C3 N2 1.407(16) . ?
C3 C5 1.61(2) . ?
C4 H4A 0.98 . ?
C4 H4B 0.98 . ?
C4 H4C 0.98 . ?
C5 H5A 0.98 . ?
C5 H5B 0.98 . ?
C5 H5C 0.98 . ?
C6 N2 1.394(15) . ?
C6 C7 1.402(17) . ?
C6 C11 1.421(19) . ?
C7 C8 1.368(18) . ?
C7 H7 0.95 . ?
C8 C9 1.38(2) . ?
C8 H8 0.95 . ?
C9 C10 1.433(18) . ?
C9 H9 0.95 . ?
C10 C11 1.400(17) . ?
C10 H10 0.95 . ?
C11 Ir1 2.003(14) . ?
C12 N3 1.325(15) . ?
C12 C13 1.424(19) . ?
C12 C15 1.470(19) . ?
C13 C14 1.36(2) . ?
C13 H13 0.95 . ?
C14 N4 1.356(17) . ?
C14 C16 1.55(2) . ?
C15 H15A 0.98 . ?
C15 H15B 0.98 . ?
C15 H15C 0.98 . ?
C16 H16A 0.98 . ?
C16 H16B 0.98 . ?
C16 H16C 0.98 . ?
C17 C18 1.338(19) . ?
C17 C22 1.434(18) . ?
C17 N4 1.449(17) . ?
C18 C19 1.37(2) . ?
C18 H18 0.95 . ?
C19 C20 1.42(2) . ?
C19 H19 0.95 . ?
C20 C21 1.354(18) . ?
C20 H20 0.95 . ?
C21 C22 1.367(18) . ?
C21 H21 0.95 . ?
C22 Ir1 2.019(13) . ?
C23 N5 1.285(16) . ?
C23 C24 1.381(19) . ?
C23 H23 0.95 . ?
C24 C25 1.38(2) . ?
C24 H24 0.95 . ?
C25 C26 1.36(2) . ?
C25 H25 0.95 . ?
C26 C27 1.39(2) . ?
C26 H26 0.95 . ?
C27 N5 1.386(16) . ?
C27 C28 1.423(18) . ?
C28 N6 1.305(15) . ?
C28 N7 1.380(16) . ?
C29 N6 1.376(15) . ?
C29 C30 1.378(16) . ?
C29 C34 1.435(17) . ?
C30 C31 1.365(17) . ?
C30 H30 0.95 . ?
C31 C32 1.43(2) . ?
C31 H31 0.95 . ?
C32 C33 1.39(2) . ?
C32 H32 0.95 . ?
C33 C34 1.349(19) . ?
C33 H33 0.95 . ?
C34 N7 1.387(16) . ?
C35 N8 1.352(17) . ?
C35 C36 1.38(2) . ?
C35 C38 1.468(19) . ?
C36 C37 1.37(2) . ?
C36 H36 0.95 . ?
C37 N9 1.357(16) . ?
C37 C39 1.56(2) . ?
C38 H38A 0.98 . ?
C38 H38B 0.98 . ?
C38 H38C 0.98 . ?
C39 H39A 0.98 . ?
C39 H39B 0.98 . ?
C39 H39C 0.98 . ?
C40 C41 1.373(17) . ?
C40 C45 1.377(18) . ?
C40 N9 1.415(15) . ?
C41 C42 1.38(2) . ?
C41 H41 0.95 . ?
C42 C43 1.41(2) . ?
C42 H42 0.95 . ?
C43 C44 1.409(18) . ?
C43 H43 0.95 . ?
C44 C45 1.414(17) . ?
C44 H44 0.95 . ?
C45 Ir2 2.008(12) . ?
C46 N10 1.333(14) . ?
C46 C47 1.405(18) . ?
C46 C49 1.500(18) . ?
C47 C48 1.39(2) . ?
C47 H47 0.95 . ?
C48 N11 1.200(17) . ?
C48 C50 1.421(19) . ?
C49 H49A 0.98 . ?
C49 H49B 0.98 . ?
C49 H49C 0.98 . ?
C50 H50A 0.98 . ?
C50 H50B 0.98 . ?
C50 H50C 0.98 . ?
C51 C56 1.380(17) . ?
C51 C52 1.420(18) . ?
C51 N11 1.463(12) . ?
C52 C53 1.369(18) . ?
C52 H52 0.95 . ?
C53 C54 1.367(19) . ?
C53 H53 0.95 . ?
C54 C55 1.379(18) . ?
C54 H54 0.95 . ?
C55 C56 1.409(18) . ?
C55 H55 0.95 . ?
C56 Ir2 2.043(13) . ?
C57 C58 1.333(18) . ?
C57 N12 1.382(15) . ?
C57 H57 0.95 . ?
C58 C59 1.38(2) . ?
C58 H58 0.95 . ?
C59 C60 1.40(2) . ?
C59 H59 0.95 . ?
C60 C61 1.353(18) . ?
C60 H60 0.95 . ?
C61 N12 1.335(16) . ?
C61 C62 1.459(16) . ?
C62 N13 1.335(15) . ?
C62 N14 1.351(15) . ?
C63 N13 1.368(15) . ?
C63 C64 1.403(17) . ?
C63 C68 1.407(18) . ?
C64 C65 1.449(17) . ?
C64 H64 0.95 . ?
C65 C66 1.389(18) . ?
C65 H65 0.95 . ?
C66 C67 1.387(19) . ?
C66 H66 0.95 . ?
C67 C68 1.396(18) . ?
C67 H67 0.95 . ?
C68 N14 1.368(16) . ?
F1 P1 1.577(17) . ?
F2 P1 1.488(16) . ?
F3 P1 1.521(14) . ?
F4 P1 1.597(15) . ?
F5 P1 1.567(14) . ?
F6 P1 1.556(14) . ?
F7 P2 1.570(12) . ?
F8 P2 1.576(11) . ?
F9 P2 1.537(15) . ?
F10 P2 1.516(13) . ?
F11 P2 1.606(15) . ?
F12 P2 1.53(2) . ?
Ir1 N3 2.031(11) . ?
Ir1 N1 2.043(11) . ?
Ir1 N6 2.139(10) . ?
Ir1 N5 2.179(10) . ?
Ir2 N10 2.011(11) . ?
Ir2 N8 2.028(11) . ?
Ir2 N13 2.146(10) . ?
Ir2 N12 2.174(10) . ?
N1 N2 1.270(15) . ?
N3 N4 1.353(15) . ?
N7 H7A 0.8602 . ?
N8 N9 1.403(14) . ?
N10 N11 1.603(18) . ?
N14 H14 0.88 . ?

loop_
_geom_torsion_atom_site_label_1
_geom_torsion_atom_site_label_2
_geom_torsion_atom_site_label_3
_geom_torsion_atom_site_label_4
_geom_torsion
_geom_torsion_site_symmetry_1
_geom_torsion_site_symmetry_2
_geom_torsion_site_symmetry_3
_geom_torsion_site_symmetry_4
_geom_torsion_publ_flag
N1 C1 C2 C3 1.1(15) . . . . ?
C4 C1 C2 C3 -179.0(13) . . . . ?
C1 C2 C3 N2 -2.2(14) . . . . ?
C1 C2 C3 C5 -172.2(14) . . . . ?
N2 C6 C7 C8 -179.6(12) . . . . ?
C11 C6 C7 C8 2.6(19) . . . . ?
C6 C7 C8 C9 0(2) . . . . ?
C7 C8 C9 C10 -2(2) . . . . ?
C8 C9 C10 C11 2(2) . . . . ?
C9 C10 C11 C6 0(2) . . . . ?
C9 C10 C11 Ir1 -176.9(10) . . . . ?
N2 C6 C11 C10 179.2(11) . . . . ?
C7 C6 C11 C10 -2.7(19) . . . . ?
N2 C6 C11 Ir1 -3.1(14) . . . . ?
C7 C6 C11 Ir1 175.1(9) . . . . ?
N3 C12 C13 C14 -2.5(17) . . . . ?
C15 C12 C13 C14 177.9(14) . . . . ?
C12 C13 C14 N4 1.2(17) . . . . ?
C12 C13 C14 C16 169.4(18) . . . . ?
C22 C17 C18 C19 2(2) . . . . ?
N4 C17 C18 C19 179.4(14) . . . . ?
C17 C18 C19 C20 0(2) . . . . ?
C18 C19 C20 C21 1(2) . . . . ?
C19 C20 C21 C22 -3(2) . . . . ?
C20 C21 C22 C17 4.7(19) . . . . ?
C20 C21 C22 Ir1 176.2(11) . . . . ?
C18 C17 C22 C21 -3.8(19) . . . . ?
N4 C17 C22 C21 178.2(11) . . . . ?
C18 C17 C22 Ir1 -176.5(11) . . . . ?
N4 C17 C22 Ir1 5.5(14) . . . . ?
N5 C23 C24 C25 -2(2) . . . . ?
C23 C24 C25 C26 1(3) . . . . ?
C24 C25 C26 C27 1(3) . . . . ?
C25 C26 C27 N5 -2(3) . . . . ?
C25 C26 C27 C28 179.9(17) . . . . ?
N5 C27 C28 N6 6.4(19) . . . . ?
C26 C27 C28 N6 -175.3(15) . . . . ?
N5 C27 C28 N7 -172.7(12) . . . . ?
C26 C27 C28 N7 6(3) . . . . ?
N6 C29 C30 C31 -177.4(12) . . . . ?
C34 C29 C30 C31 -1.6(17) . . . . ?
C29 C30 C31 C32 1.4(19) . . . . ?
C30 C31 C32 C33 -1(2) . . . . ?
C31 C32 C33 C34 1(2) . . . . ?
C32 C33 C34 N7 -178.9(15) . . . . ?
C32 C33 C34 C29 -1(2) . . . . ?
N6 C29 C34 C33 178.3(13) . . . . ?
C30 C29 C34 C33 2(2) . . . . ?
N6 C29 C34 N7 -3.5(14) . . . . ?
C30 C29 C34 N7 179.7(11) . . . . ?
N8 C35 C36 C37 4.9(18) . . . . ?
C38 C35 C36 C37 -178.5(15) . . . . ?
C35 C36 C37 N9 -1.7(18) . . . . ?
C35 C36 C37 C39 -175.6(14) . . . . ?
C45 C40 C41 C42 -1(2) . . . . ?
N9 C40 C41 C42 -178.4(12) . . . . ?
C40 C41 C42 C43 -1(2) . . . . ?
C41 C42 C43 C44 2(2) . . . . ?
C42 C43 C44 C45 -1.4(19) . . . . ?
C41 C40 C45 C44 1.8(19) . . . . ?
N9 C40 C45 C44 179.3(10) . . . . ?
C41 C40 C45 Ir2 -177.7(10) . . . . ?
N9 C40 C45 Ir2 -0.3(14) . . . . ?
C43 C44 C45 C40 -0.5(18) . . . . ?
C43 C44 C45 Ir2 179.0(9) . . . . ?
N10 C46 C47 C48 -0.8(16) . . . . ?
C49 C46 C47 C48 -179.3(13) . . . . ?
C46 C47 C48 N11 0.5(17) . . . . ?
C46 C47 C48 C50 -174.4(14) . . . . ?
C56 C51 C52 C53 -1.3(19) . . . . ?
N11 C51 C52 C53 179.4(11) . . . . ?
C51 C52 C53 C54 -1(2) . . . . ?
C52 C53 C54 C55 2(2) . . . . ?
C53 C54 C55 C56 0(2) . . . . ?
C52 C51 C56 C55 2.4(18) . . . . ?
N11 C51 C56 C55 -178.3(10) . . . . ?
C52 C51 C56 Ir2 -175.6(9) . . . . ?
N11 C51 C56 Ir2 3.7(15) . . . . ?
C54 C55 C56 C51 -1.5(18) . . . . ?
C54 C55 C56 Ir2 176.2(10) . . . . ?
N12 C57 C58 C59 0(2) . . . . ?
C57 C58 C59 C60 -3(2) . . . . ?
C58 C59 C60 C61 3(2) . . . . ?
C59 C60 C61 N12 0(2) . . . . ?
C59 C60 C61 C62 178.3(13) . . . . ?
N12 C61 C62 N13 -6.4(17) . . . . ?
C60 C61 C62 N13 175.3(13) . . . . ?
N12 C61 C62 N14 176.2(12) . . . . ?
C60 C61 C62 N14 -2(2) . . . . ?
N13 C63 C64 C65 179.1(12) . . . . ?
C68 C63 C64 C65 -1.7(17) . . . . ?
C63 C64 C65 C66 0.0(18) . . . . ?
C64 C65 C66 C67 3(2) . . . . ?
C65 C66 C67 C68 -4(2) . . . . ?
C66 C67 C68 N14 -176.2(14) . . . . ?
C66 C67 C68 C63 2(2) . . . . ?
N13 C63 C68 N14 -1.3(14) . . . . ?
C64 C63 C68 N14 179.3(11) . . . . ?
N13 C63 C68 C67 -179.9(13) . . . . ?
C64 C63 C68 C67 1(2) . . . . ?
C2 C1 N1 N2 0.7(14) . . . . ?
C4 C1 N1 N2 -179.3(12) . . . . ?
C2 C1 N1 Ir1 -175.8(9) . . . . ?
C4 C1 N1 Ir1 4(2) . . . . ?
C1 N1 N2 C6 177.5(10) . . . . ?
Ir1 N1 N2 C6 -5.3(13) . . . . ?
C1 N1 N2 C3 -2.2(13) . . . . ?
Ir1 N1 N2 C3 175.1(7) . . . . ?
C7 C6 N2 N1 -172.4(12) . . . . ?
C11 C6 N2 N1 5.5(16) . . . . ?
C7 C6 N2 C3 7(2) . . . . ?
C11 C6 N2 C3 -174.9(11) . . . . ?
C2 C3 N2 N1 2.7(13) . . . . ?
C5 C3 N2 N1 174.3(11) . . . . ?
C2 C3 N2 C6 -176.8(12) . . . . ?
C5 C3 N2 C6 -5.3(19) . . . . ?
C13 C12 N3 N4 2.8(15) . . . . ?
C15 C12 N3 N4 -177.6(12) . . . . ?
C13 C12 N3 Ir1 177.6(10) . . . . ?
C15 C12 N3 Ir1 -3(2) . . . . ?
C12 N3 N4 C14 -2.2(14) . . . . ?
Ir1 N3 N4 C14 -178.0(9) . . . . ?
C12 N3 N4 C17 177.7(11) . . . . ?
Ir1 N3 N4 C17 1.8(13) . . . . ?
C13 C14 N4 N3 0.6(16) . . . . ?
C16 C14 N4 N3 -169.6(14) . . . . ?
C13 C14 N4 C17 -179.2(14) . . . . ?
C16 C14 N4 C17 11(2) . . . . ?
C18 C17 N4 N3 177.4(13) . . . . ?
C22 C17 N4 N3 -4.7(15) . . . . ?
C18 C17 N4 C14 -3(2) . . . . ?
C22 C17 N4 C14 175.1(14) . . . . ?
C24 C23 N5 C27 1(2) . . . . ?
C24 C23 N5 Ir1 -177.0(10) . . . . ?
C26 C27 N5 C23 1(2) . . . . ?
C28 C27 N5 C23 179.3(12) . . . . ?
C26 C27 N5 Ir1 179.2(12) . . . . ?
C28 C27 N5 Ir1 -2.4(14) . . . . ?
N7 C28 N6 C29 -0.2(14) . . . . ?
C27 C28 N6 C29 -179.4(12) . . . . ?
N7 C28 N6 Ir1 172.3(8) . . . . ?
C27 C28 N6 Ir1 -7.0(16) . . . . ?
C30 C29 N6 C28 178.5(13) . . . . ?
C34 C29 N6 C28 2.3(14) . . . . ?
C30 C29 N6 Ir1 9(2) . . . . ?
C34 C29 N6 Ir1 -167.2(9) . . . . ?
N6 C28 N7 C34 -2.1(15) . . . . ?
C27 C28 N7 C34 177.1(13) . . . . ?
C33 C34 N7 C28 -178.7(16) . . . . ?
C29 C34 N7 C28 3.3(14) . . . . ?
C36 C35 N8 N9 -6.0(16) . . . . ?
C38 C35 N8 N9 177.0(12) . . . . ?
C36 C35 N8 Ir2 174.6(12) . . . . ?
C38 C35 N8 Ir2 -2(2) . . . . ?
C36 C37 N9 N8 -2.0(15) . . . . ?
C39 C37 N9 N8 171.9(13) . . . . ?
C36 C37 N9 C40 178.2(14) . . . . ?
C39 C37 N9 C40 -8(2) . . . . ?
C35 N8 N9 C37 5.0(14) . . . . ?
Ir2 N8 N9 C37 -175.4(8) . . . . ?
C35 N8 N9 C40 -175.2(10) . . . . ?
Ir2 N8 N9 C40 4.4(12) . . . . ?
C41 C40 N9 C37 -5(2) . . . . ?
C45 C40 N9 C37 177.0(13) . . . . ?
C41 C40 N9 N8 174.8(11) . . . . ?
C45 C40 N9 N8 -2.7(15) . . . . ?
C47 C46 N10 N11 0.8(13) . . . . ?
C49 C46 N10 N11 179.4(11) . . . . ?
C47 C46 N10 Ir2 176.4(10) . . . . ?
C49 C46 N10 Ir2 -5(2) . . . . ?
C47 C48 N11 C51 171.6(17) . . . . ?
C50 C48 N11 C51 -13(3) . . . . ?
C47 C48 N11 N10 0.0(15) . . . . ?
C50 C48 N11 N10 174.9(13) . . . . ?
C56 C51 N11 C48 -178.5(19) . . . . ?
C52 C51 N11 C48 1(3) . . . . ?
C56 C51 N11 N10 -6.8(14) . . . . ?
C52 C51 N11 N10 172.6(9) . . . . ?
C46 N10 N11 C48 -0.5(12) . . . . ?
Ir2 N10 N11 C48 -177.3(9) . . . . ?
C46 N10 N11 C51 -176.0(9) . . . . ?
Ir2 N10 N11 C51 7.2(10) . . . . ?
C60 C61 N12 C57 -2(2) . . . . ?
C62 C61 N12 C57 179.2(11) . . . . ?
C60 C61 N12 Ir2 -179.5(12) . . . . ?
C62 C61 N12 Ir2 2.1(14) . . . . ?
C58 C57 N12 C61 2(2) . . . . ?
C58 C57 N12 Ir2 178.9(11) . . . . ?
N14 C62 N13 C63 -3.9(14) . . . . ?
C61 C62 N13 C63 178.2(11) . . . . ?
N14 C62 N13 Ir2 -174.9(8) . . . . ?
C61 C62 N13 Ir2 7.3(15) . . . . ?
C64 C63 N13 C62 -177.5(12) . . . . ?
C68 C63 N13 C62 3.1(14) . . . . ?
C64 C63 N13 Ir2 -10(2) . . . . ?
C68 C63 N13 Ir2 170.5(10) . . . . ?
N13 C62 N14 C68 3.2(15) . . . . ?
C61 C62 N14 C68 -179.2(13) . . . . ?
C67 C68 N14 C62 177.4(15) . . . . ?
C63 C68 N14 C62 -1.1(14) . . . . ?

loop_
_smtbx_masks_void_nr
_smtbx_masks_void_average_x
_smtbx_masks_void_average_y
_smtbx_masks_void_average_z
_smtbx_masks_void_volume
_smtbx_masks_void_count_electrons
_smtbx_masks_void_content
1 -0.353 -0.731 0.000 992.3 213.2 '8 C2H6O'
2 -0.144 -0.996 0.500 992.3 213.2 '8 C2H6O'
